data_7251522
loop_
_publ_author_name
'Yang, Feng'
'He, Zhiwei'
'Zhang, Rongzheng'
'Wang, Quan'

_publ_section_title
;
 MOFs with hydrazide and 3-amino-1,2,4-oxadiazole-substituted
 hydroxytetrazole as novel nitrogen-rich ligands: a new class of energetic
 materials for ammonium perchlorate decomposition catalysis
;
_journal_issue 12
_journal_name_full CrystEngComm
_journal_page_first 1931
_journal_page_last 1937
_journal_paper_doi 10.1039/D5CE01001B
_journal_volume 28
_journal_year 2026
_chemical_formula_moiety 'C2 H3 Ag N6 O2'
_chemical_formula_sum 'C2 H3 Ag N6 O2'
_chemical_formula_weight 250.97
_space_group_crystal_system monoclinic
_space_group_IT_number 14
_space_group_name_Hall '-P 2yn'
_space_group_name_H-M_alt 'P 1 21/n 1'
_atom_sites_solution_hydrogens mixed
_audit_creation_method SHELXL-2018/3
_audit_update_record
;
2023-04-18 deposited with the CCDC.	2026-02-06 downloaded from the CCDC.
;
_cell_angle_alpha 90
_cell_angle_beta 93.658(2)
_cell_angle_gamma 90
_cell_formula_units_Z 4
_cell_length_a 4.8588(3)
_cell_length_b 8.3454(4)
_cell_length_c 13.9313(7)
_cell_measurement_reflns_used 3688
_cell_measurement_temperature 296(2)
_cell_measurement_theta_max 30.46
_cell_measurement_theta_min 2.85
_cell_volume 563.74(5)
_computing_cell_refinement 'Bruker SAINT'
_computing_data_collection 'Bruker APEX3'
_computing_data_reduction 'Bruker SAINT'
_computing_molecular_graphics 'Bruker SHELXTL'
_computing_publication_material 'Bruker SHELXTL'
_computing_structure_refinement 'SHELXL-2018/3 (Sheldrick, 2018)'
_computing_structure_solution 'SHELXT 2014/5 (Sheldrick, 2014)'
_diffrn_ambient_temperature 296(2)
_diffrn_detector_area_resol_mean 10.42
_diffrn_measured_fraction_theta_full 0.996
_diffrn_measured_fraction_theta_max 0.998
_diffrn_measurement_device_type 'Bruker D8 QUEST PHOTON 100'
_diffrn_measurement_method '\f and \w scans'
_diffrn_radiation_type MoK\a
_diffrn_radiation_wavelength 0.71073
_diffrn_reflns_av_R_equivalents 0.0244
_diffrn_reflns_av_unetI/netI 0.0241
_diffrn_reflns_Laue_measured_fraction_full 0.996
_diffrn_reflns_Laue_measured_fraction_max 0.998
_diffrn_reflns_limit_h_max 6
_diffrn_reflns_limit_h_min -6
_diffrn_reflns_limit_k_max 11
_diffrn_reflns_limit_k_min -11
_diffrn_reflns_limit_l_max 19
_diffrn_reflns_limit_l_min -19
_diffrn_reflns_number 5531
_diffrn_reflns_point_group_measured_fraction_full 0.996
_diffrn_reflns_point_group_measured_fraction_max 0.998
_diffrn_reflns_theta_full 25.242
_diffrn_reflns_theta_max 30.462
_diffrn_reflns_theta_min 2.847
_diffrn_source.source 'Ius 2.0'
_diffrn_source.type microfocus

_exptl_absorpt_coefficient_mu 3.525
_exptl_absorpt_correction_T_max 0.7461
_exptl_absorpt_correction_T_min 0.5369
_exptl_absorpt_correction_type multi-scan
_exptl_absorpt_process_details sadabs
_exptl_crystal_colour colourless
_exptl_crystal_density_diffrn 2.957
_exptl_crystal_description block
_exptl_crystal_F_000 480
_exptl_crystal_size_max 0.120
_exptl_crystal_size_mid 0.100
_exptl_crystal_size_min 0.080
_refine_diff_density_max 0.587
_refine_diff_density_min -1.189
_refine_diff_density_rms 0.119
_refine_ls_extinction_method none
_refine_ls_goodness_of_fit_ref 1.080
_refine_ls_hydrogen_treatment mixed
_refine_ls_matrix_type full
_refine_ls_number_parameters 106
_refine_ls_number_reflns 1705
_refine_ls_number_restraints 0
_refine_ls_restrained_S_all 1.080
_refine_ls_R_factor_all 0.0319
_refine_ls_R_factor_gt 0.0259
_refine_ls_shift/su_max 0.000
_refine_ls_shift/su_mean 0.000
_refine_ls_structure_factor_coef Fsqd
_refine_ls_weighting_details 'w=1/[\s^2^(Fo^2^)+(0.0255P)^2^+0.5742P] where P=(Fo^2^+2Fc^2^)/3'
_refine_ls_weighting_scheme calc
_refine_ls_wR_factor_gt 0.0570
_refine_ls_wR_factor_ref 0.0593
_reflns_Friedel_coverage 0.000
_reflns_number_gt 1507
_reflns_number_total 1705
_reflns_threshold_expression 'I > 2\s(I)'
_cod_data_source_file d5ce01001b2.cif
_cod_data_source_block YF_106_a
_cod_depositor_comments 'Adding full bibliography for 7251519--7251522.cif.'
_cod_original_sg_symbol_H-M 'P 21/n'
_cod_database_code 7251522
_shelx_shelxl_version_number 2018/3
_shelx_space_group_comment
;
The symmetry employed for this shelxl refinement is uniquely defined
by the following loop, which should always be used as a source of
symmetry information in preference to the above space-group names.
They are only intended as comments.
;
_shelx_estimated_absorpt_t_min 0.677
_shelx_estimated_absorpt_t_max 0.766

loop_
_space_group_symop_operation_xyz
'x, y, z'
'-x+1/2, y+1/2, -z+1/2'
'-x, -y, -z'
'x-1/2, -y-1/2, z-1/2'

loop_
_atom_site_label
_atom_site_type_symbol
_atom_site_fract_x
_atom_site_fract_y
_atom_site_fract_z
_atom_site_U_iso_or_equiv
_atom_site_adp_type
_atom_site_occupancy
_atom_site_site_symmetry_order
_atom_site_calc_flag
_atom_site_refinement_flags_posn
_atom_site_refinement_flags_adp
_atom_site_refinement_flags_occupancy
_atom_site_disorder_assembly
_atom_site_disorder_group
Ag1 Ag -0.00424(4) 0.04363(3) 0.34312(2) 0.03146(8) Uani 1 1 d . . . . .
C1 C 0.4664(4) 0.2692(3) 0.44268(15) 0.0178(4) Uani 1 1 d . . . . .
C2 C 0.5309(4) 0.3487(3) 0.35203(15) 0.0174(4) Uani 1 1 d . . . . .
N1 N 0.2689(4) 0.1622(2) 0.45187(14) 0.0213(4) Uani 1 1 d . . . . .
N2 N 0.2780(4) 0.1218(3) 0.54497(15) 0.0269(4) Uani 1 1 d . . . . .
N3 N 0.4741(5) 0.2014(3) 0.59409(14) 0.0265(4) Uani 1 1 d . . . . .
N4 N 0.5952(4) 0.2937(2) 0.53025(13) 0.0200(4) Uani 1 1 d . . . . .
N5 N 0.7571(4) 0.4386(2) 0.35889(14) 0.0216(4) Uani 1 1 d . . . . .
H5 H 0.851118 0.447610 0.413045 0.026 Uiso 1 1 calc R U . . .
N6 N 0.8420(5) 0.5193(3) 0.27683(15) 0.0222(4) Uani 1 1 d . . . . .
H6A H 0.941(6) 0.603(4) 0.296(2) 0.027 Uiso 1 1 d . U . . .
H6B H 0.979(7) 0.467(4) 0.258(2) 0.027 Uiso 1 1 d . U . . .
O1 O 0.7965(4) 0.3899(2) 0.55346(13) 0.0304(4) Uani 1 1 d . . . . .
O2 O 0.3829(4) 0.3254(2) 0.27790(12) 0.0241(4) Uani 1 1 d . . . . .

loop_
_atom_site_aniso_label
_atom_site_aniso_U_11
_atom_site_aniso_U_22
_atom_site_aniso_U_33
_atom_site_aniso_U_23
_atom_site_aniso_U_13
_atom_site_aniso_U_12
Ag1 0.02741(12) 0.04279(14) 0.02352(11) -0.01095(8) -0.00362(7) -0.00830(8)
C1 0.0185(10) 0.0203(10) 0.0144(9) -0.0009(8) -0.0022(7) -0.0002(8)
C2 0.0178(10) 0.0177(9) 0.0164(9) -0.0010(8) 0.0001(7) 0.0017(8)
N1 0.0228(9) 0.0228(9) 0.0180(9) 0.0004(7) -0.0020(7) -0.0044(8)
N2 0.0290(11) 0.0307(11) 0.0207(10) 0.0044(8) -0.0016(8) -0.0077(9)
N3 0.0303(11) 0.0310(11) 0.0179(9) 0.0044(8) -0.0021(8) -0.0083(9)
N4 0.0221(9) 0.0215(9) 0.0159(8) 0.0009(7) -0.0034(7) -0.0033(7)
N5 0.0205(9) 0.0297(10) 0.0140(8) 0.0031(7) -0.0038(7) -0.0061(8)
N6 0.0219(10) 0.0279(10) 0.0167(9) 0.0061(8) -0.0007(7) -0.0047(8)
O1 0.0307(9) 0.0359(10) 0.0233(9) -0.0009(8) -0.0087(7) -0.0164(8)
O2 0.0233(8) 0.0309(9) 0.0172(8) 0.0003(7) -0.0049(6) -0.0047(7)

loop_
_atom_type_symbol
_atom_type_description
_atom_type_scat_dispersion_real
_atom_type_scat_dispersion_imag
_atom_type_scat_source
C C 0.0033 0.0016 'International Tables Vol C Tables 4.2.6.8 and 6.1.1.4'
H H 0.0000 0.0000 'International Tables Vol C Tables 4.2.6.8 and 6.1.1.4'
N N 0.0061 0.0033 'International Tables Vol C Tables 4.2.6.8 and 6.1.1.4'
O O 0.0106 0.0060 'International Tables Vol C Tables 4.2.6.8 and 6.1.1.4'
Ag Ag -0.8971 1.1015 'International Tables Vol C Tables 4.2.6.8 and 6.1.1.4'

loop_
_geom_angle_atom_site_label_1
_geom_angle_atom_site_label_2
_geom_angle_atom_site_label_3
_geom_angle
_geom_angle_site_symmetry_1
_geom_angle_site_symmetry_3
_geom_angle_publ_flag
N1 Ag1 N6 157.95(8) . 2_545 ?
N1 Ag1 N2 98.04(7) . 3_556 ?
N6 Ag1 N2 91.21(8) 2_545 3_556 ?
N1 Ag1 O2 128.28(7) . 2_545 ?
N6 Ag1 O2 68.95(6) 2_545 2_545 ?
N2 Ag1 O2 99.74(7) 3_556 2_545 ?
N1 C1 N4 108.17(19) . . ?
N1 C1 C2 125.48(19) . . ?
N4 C1 C2 126.3(2) . . ?
O2 C2 N5 125.7(2) . . ?
O2 C2 C1 120.0(2) . . ?
N5 C2 C1 114.30(19) . . ?
C1 N1 N2 106.54(18) . . ?
C1 N1 Ag1 130.57(15) . . ?
N2 N1 Ag1 122.60(15) . . ?
N3 N2 N1 110.76(19) . . ?
N3 N2 Ag1 110.32(15) . 3_556 ?
N1 N2 Ag1 138.63(16) . 3_556 ?
N2 N3 N4 106.19(18) . . ?
O1 N4 N3 123.30(19) . . ?
O1 N4 C1 128.4(2) . . ?
N3 N4 C1 108.33(19) . . ?
C2 N5 N6 119.63(19) . . ?
C2 N5 H5 120.2 . . ?
N6 N5 H5 120.2 . . ?
N5 N6 Ag1 113.77(15) . 2 ?
N5 N6 H6A 108(2) . . ?
Ag1 N6 H6A 121(2) 2 . ?
N5 N6 H6B 106(2) . . ?
Ag1 N6 H6B 111(2) 2 . ?
H6A N6 H6B 95(3) . . ?
C2 O2 Ag1 106.89(14) . 2 ?

loop_
_geom_bond_atom_site_label_1
_geom_bond_atom_site_label_2
_geom_bond_distance
_geom_bond_site_symmetry_2
_geom_bond_publ_flag
Ag1 N1 2.1861(19) . ?
Ag1 N6 2.275(2) 2_545 ?
Ag1 N2 2.524(2) 3_556 ?
Ag1 O2 2.5757(17) 2_545 ?
C1 N1 1.323(3) . ?
C1 N4 1.351(3) . ?
C1 C2 1.478(3) . ?
C2 O2 1.236(2) . ?
C2 N5 1.329(3) . ?
N1 N2 1.338(3) . ?
N2 N3 1.317(3) . ?
N3 N4 1.341(3) . ?
N4 O1 1.291(2) . ?
N5 N6 1.411(3) . ?
N5 H5 0.8600 . ?
N6 H6A 0.88(3) . ?
N6 H6B 0.86(3) . ?

loop_
_geom_hbond_atom_site_label_D
_geom_hbond_atom_site_label_H
_geom_hbond_atom_site_label_A
_geom_hbond_distance_DH
_geom_hbond_distance_HA
_geom_hbond_distance_DA
_geom_hbond_angle_DHA
_geom_hbond_site_symmetry_A
_geom_hbond_publ_flag
N6 H6B N3 0.86(3) 2.67(3) 3.240(3) 125(3) 4_665 yes
N6 H6B O2 0.86(3) 2.29(3) 3.086(3) 155(3) 1_655 yes
N6 H6A O1 0.88(3) 2.38(3) 2.953(3) 123(3) 3_766 yes
N6 H6A O2 0.88(3) 2.32(3) 3.003(3) 135(3) 2_655 yes
N5 H5 O1 0.86 2.21 2.811(3) 126.8 3_766 yes
N5 H5 O1 0.86 2.05 2.735(3) 136.3 . yes

loop_
_geom_torsion_atom_site_label_1
_geom_torsion_atom_site_label_2
_geom_torsion_atom_site_label_3
_geom_torsion_atom_site_label_4
_geom_torsion
_geom_torsion_site_symmetry_1
_geom_torsion_site_symmetry_2
_geom_torsion_site_symmetry_3
_geom_torsion_site_symmetry_4
_geom_torsion_publ_flag
N1 C1 C2 O2 5.1(4) . . . . ?
N4 C1 C2 O2 -174.1(2) . . . . ?
N1 C1 C2 N5 -173.1(2) . . . . ?
N4 C1 C2 N5 7.7(3) . . . . ?
N4 C1 N1 N2 0.0(3) . . . . ?
C2 C1 N1 N2 -179.4(2) . . . . ?
N4 C1 N1 Ag1 -173.79(16) . . . . ?
C2 C1 N1 Ag1 6.9(3) . . . . ?
C1 N1 N2 N3 0.5(3) . . . . ?
Ag1 N1 N2 N3 174.83(16) . . . . ?
C1 N1 N2 Ag1 173.5(2) . . . 3_556 ?
Ag1 N1 N2 Ag1 -12.1(3) . . . 3_556 ?
N1 N2 N3 N4 -0.7(3) . . . . ?
Ag1 N2 N3 N4 -175.78(15) 3_556 . . . ?
N2 N3 N4 O1 179.3(2) . . . . ?
N2 N3 N4 C1 0.6(3) . . . . ?
N1 C1 N4 O1 -179.0(2) . . . . ?
C2 C1 N4 O1 0.3(4) . . . . ?
N1 C1 N4 N3 -0.4(3) . . . . ?
C2 C1 N4 N3 178.9(2) . . . . ?
O2 C2 N5 N6 1.2(4) . . . . ?
C1 C2 N5 N6 179.3(2) . . . . ?
C2 N5 N6 Ag1 18.1(3) . . . 2 ?
N5 C2 O2 Ag1 -16.7(3) . . . 2 ?
C1 C2 O2 Ag1 165.28(16) . . . 2 ?
